data_2000493
loop_
_publ_author_name
'Elding, M.'
'Larsson, A.-K.'
'Svensson, G.'
'Albertsson, J.'
'Eberson, L.'

_publ_section_title
;
 Structure of a `hypervalent' linear bis(phthalimidato)bromate(I)
 complex
;
_journal_issue 11
_journal_name_full 'Acta Crystallographica Section C'
_journal_page_first 2078
_journal_page_last 2080
_journal_paper_doi 10.1107/S0108270192006164
_journal_volume 48
_journal_year 1992
_chemical_formula_moiety 'C16 H36 N1 1+, C16 H8 Br1 N2 O4 1-'
_chemical_formula_sum 'C32 H44 Br N3 O4'
_chemical_formula_weight 614.60
_symmetry_cell_setting orthorhombic
_symmetry_space_group_name_Hall '-P 2ab 2ac'
_symmetry_space_group_name_H-M 'P c c n'
_atom_type_scat_source IntTabIV
_cell_angle_alpha 90
_cell_angle_beta 90
_cell_angle_gamma 90
_cell_formula_units_Z 4
_cell_length_a 12.288(14)
_cell_length_b 14.863(11)
_cell_length_c 18.479(16)
_cell_measurement_reflns_used 23
_cell_measurement_temperature 298
_cell_measurement_theta_max 13.7
_cell_measurement_theta_min 7.3
_cell_volume 3375(5)
_diffrn_measurement_device 'Enraf-Nonius CAD4'
_diffrn_measurement_method \w/2\q
_diffrn_radiation_type MoK\a
_diffrn_radiation_wavelength 0.71069
_diffrn_reflns_av_R_equivalents 0.051
_diffrn_reflns_limit_h_max 11
_diffrn_reflns_limit_h_min 0
_diffrn_reflns_limit_k_max 14
_diffrn_reflns_limit_k_min 0
_diffrn_reflns_limit_l_max 17
_diffrn_reflns_limit_l_min -17
_diffrn_reflns_number 3813
_diffrn_reflns_theta_max 20
_diffrn_standards_decay_% linear_decay_by_45
_diffrn_standards_interval_time 120
_diffrn_standards_number 3
_exptl_absorpt_coefficient_mu 1.239
_exptl_absorpt_correction_T_max 0.87
_exptl_absorpt_correction_T_min 0.75
_exptl_absorpt_correction_type integration
_exptl_crystal_colour Colourless
_exptl_crystal_density_diffrn 1.21
_exptl_crystal_density_meas 1.20
_exptl_crystal_description Needle
_exptl_crystal_size_max 0.262
_exptl_crystal_size_mid 0.125
_exptl_crystal_size_min 0.125
_refine_diff_density_max 0.29
_refine_diff_density_min -0.24
_refine_ls_hydrogen_treatment noref
_refine_ls_number_parameters 89
_refine_ls_number_reflns 517
_refine_ls_R_factor_obs 0.063
_refine_ls_shift/esd_max 0.60
_refine_ls_structure_factor_coef F
_refine_ls_weighting_details 'w = [\s^2^(F)+0.001F^2^]^-1^'
_refine_ls_weighting_scheme calc
_refine_ls_wR_factor_obs 0.069
_reflns_number_observed 517
_reflns_number_total 1575
_reflns_observed_criterion I>3\s(I)
_cod_data_source_file mu1007.cif
_cod_data_source_block mu1007a
_cod_depositor_comments
;
The following automatic conversions were performed:

'_refine_ls_weighting_scheme' value '[\s^2^(F)+0.001F^2^]^-1^' was
changed to 'calc'. New tag '_refine_ls_weighting_details' was
created. The value of the new tag was set to 'w =
[\s^2^(F)+0.001F^2^]^-1^'.

Automatic conversion script
Id: cif_fix_values 3143 2015-03-26 13:38:13Z robertas 
;
_cod_original_formula_sum 'C32 H44 Br1 N3 O4'
_cod_database_code 2000493

loop_
_atom_site_label
_atom_site_fract_x
_atom_site_fract_y
_atom_site_fract_z
_atom_site_U_iso_or_equiv
Br .75 .25 .30470(10) .0730(10)
N1 .6858(8) .1187(6) .3007(6) .068(6)
C2 .6034(8) .0936(6) .2516(6) .060(7)
C3 .5939(8) -.0046(6) .2612(6) .068(6)
C4 .5295(8) -.0652(6) .2242(6) .082(7)
C5 .5385(8) -.1545(6) .2431(6) .104(9)
C6 .6086(8) -.1827(6) .2975(6) .102(8)
C7 .6731(8) -.1218(6) .3342(6) .097(8)
C8 .6656(8) -.0327(6) .3145(6) .070(6)
C9 .7268(8) .0459(6) .3415(6) .067(7)
O2 .5586(11) .1430(8) .2116(7) .100(7)
O9 .7932(10) .0495(8) .3882(7) .092(7)
N2 .75 .25 .0486(13) .096(10)
C10 .717(2) .3268(12) .0989(10) .087(7)
C11 .6718(18) .4124(13) .06390(10) .096(7)
C12 .658(2) .4844(17) .1174(12) .122(9)
C13 .605(2) .5629(18) .0875(15) .183(13)
C14 .6597(17) .2234(15) -.0012(12) .106(8)
C15 .558(2) .1930(18) .0357(14) .135(10)
C16A .479(6) .183(4) -.033(3) .12(2)
C16B .470(9) .123(8) -.012(6) .27(5)
C17A .391(8) .126(6) .003(4) .21(4)
C17B .384(7) .185(4) -.016(4) .16(3)
H4 .476 -.045 .186 ?
H5 .491 -.200 .217 ?
H6 .611 -.248 .311 ?
H7 .722 -.142 .374 ?
H101 .789 .346 .129 ?
H102 .656 .301 .136 ?
H111 .594 .397 .039 ?
H112 .728 .436 .023 ?
H121 .736 .503 .139 ?
H122 .607 .459 .161 ?
H131 .595 .613 .129 ?
H132 .526 .545 .066 ?
H133 .655 .589 .044 ?
H141 .643 .280 -.036 ?
H142 .688 .167 -.033 ?
H151 .578 .163 .087 ?
H152 .510 .253 .044 ?
H16A1 .524 .236 -.007 ?
H16A2 .497 .181 -.090 ?
H16B1 .499 .071 -.048 ?
H16B2 .520 .125 .036 ?
H17A1 .314 .100 .021 ?
H17A2 .447 .130 .048 ?
H17A3 .425 .082 -.038 ?
H17B1 .300 .204 -.010 ?
H17B2 .406 .185 -.072 ?
H17B3 .435 .233 .013 ?

loop_
_geom_angle_atom_site_label_1
_geom_angle_atom_site_label_2
_geom_angle_atom_site_label_3
_geom_angle
N1 Br Ni^i^ 176.0(6)
N1 C2 O2 125.1(10)
N1 C9 O9 126.7(10)

loop_
_geom_bond_atom_site_label_1
_geom_bond_atom_site_label_2
_geom_bond_distance
Br N1 2.105(8)
N1 C2 1.410(14)
N1 C9 1.411(13)
C2 C3 1.476(12)
C2 O2 1.178(16)
C3 C4 1.379(13)
C3 C8 1.387(14)
N2 C10 1.526(13)
N2 C14 1.49(2)
C10 C11 1.532(16)
C11 C12 1.467(17)
C12 C13 1.444(15)
C14 C15 1.49(3)
C4 C5 1.376(12)
C5 C6 1.389(14)
C6 C7 1.381(13)
C7 C8 1.376(12)
C8 C9 1.475(13)
C9 O9 1.191(16)
C15 C16A 1.60(3)
C15 C16B 1.74(3)
C16A C17A 1.51(3)
C16B C17B 1.40(3)
C16A C16B 0.96(3)
C17A C17B 0.94(3)
